data_1553289
loop_
_publ_author_name
'Matsuo, Yukiko'
'Maeda, Saori'
'Ohba, Chika'
'Fukaya, Haruhiko'
'Mimaki, Yoshihiro'

_publ_section_title
;
 Vetiverianines A, B, and C: Sesquiterpenoids from Vetiveria zizanioides
 Roots.
;
_journal_issue 9
_journal_name_full 'Journal of natural products'
_journal_page_first 2175
_journal_page_last 2180
_journal_paper_doi 10.1021/acs.jnatprod.6b00140
_journal_volume 79
_journal_year 2016
_chemical_absolute_configuration unk
_chemical_formula_moiety 'C15 H26 O2, 0.5(H2 O)'
_chemical_formula_sum 'C15 H27 O2.5'
_chemical_formula_weight 247.36
_space_group_IT_number 19
_space_group_name_Hall 'P 2ac 2ab'
_space_group_name_H-M_alt 'P 21 21 21'
_symmetry_cell_setting orthorhombic
_symmetry_space_group_name_Hall 'P 2ac 2ab'
_symmetry_space_group_name_H-M 'P 21 21 21'
_atom_sites_solution_hydrogens geom
_atom_sites_solution_primary direct
_atom_sites_solution_secondary difmap
_audit_creation_date 'June 21 2013'
_audit_creation_method SHELXL-97
_cell_angle_alpha 90.00
_cell_angle_beta 90.00
_cell_angle_gamma 90.00
_cell_formula_units_Z 8
_cell_length_a 6.2420(6)
_cell_length_b 16.3290(15)
_cell_length_c 28.076(3)
_cell_measurement_reflns_used 3868
_cell_measurement_temperature 90
_cell_measurement_theta_max 25.95
_cell_measurement_theta_min 2.49
_cell_volume 2861.7(5)
_computing_cell_refinement 'APEX2 (Bruker AXS, 2006)'
_computing_data_collection 'APEX2 '
_computing_data_reduction 'SAINT (Bruker AXS, 2004)'
_computing_molecular_graphics 'XSHEL (Bruker AXS,2002)'
_computing_publication_material 'XCIF (Bruker AXS, 2001)'
_computing_structure_refinement 'SHELXL-97 (Sheldrick, 1997)'
_computing_structure_solution 'SHELXS-97 (Sheldrick, 1997)'
_diffrn_ambient_temperature 90
_diffrn_detector_area_resol_mean 8.333
_diffrn_measured_fraction_theta_full 0.999
_diffrn_measured_fraction_theta_max 0.999
_diffrn_measurement_device_type 'Bruker APEXII CCD area detector'
_diffrn_measurement_method 'phi and omega scans'
_diffrn_radiation_monochromator 'Bruker Helios multilayer confocal mirror'
_diffrn_radiation_source 'Bruker TXS fine-focus rotating anode'
_diffrn_radiation_type MoK\a
_diffrn_radiation_wavelength 0.71073
_diffrn_reflns_av_R_equivalents 0.0322
_diffrn_reflns_av_sigmaI/netI 0.0392
_diffrn_reflns_limit_h_max 7
_diffrn_reflns_limit_h_min -7
_diffrn_reflns_limit_k_max 19
_diffrn_reflns_limit_k_min -19
_diffrn_reflns_limit_l_max 19
_diffrn_reflns_limit_l_min -33
_diffrn_reflns_number 14008
_diffrn_reflns_theta_full 25.02
_diffrn_reflns_theta_max 25.02
_diffrn_reflns_theta_min 2.49
_exptl_absorpt_coefficient_mu 0.076
_exptl_absorpt_correction_T_max 0.9879
_exptl_absorpt_correction_T_min 0.9840
_exptl_absorpt_correction_type analytical
_exptl_absorpt_process_details
;
Crystal Faces plugin in Bruker APEX2 software
;
_exptl_crystal_colour colorless
_exptl_crystal_density_diffrn 1.148
_exptl_crystal_density_method 'not measured'
_exptl_crystal_description block
_exptl_crystal_F_000 1096
_exptl_crystal_size_max 0.21
_exptl_crystal_size_mid 0.20
_exptl_crystal_size_min 0.16
_refine_diff_density_max 0.153
_refine_diff_density_min -0.174
_refine_diff_density_rms 0.034
_refine_ls_abs_structure_details 'Flack H D (1983), Acta Cryst. A39, 876-881'
_refine_ls_abs_structure_Flack -0.2(8)
_refine_ls_extinction_method none
_refine_ls_goodness_of_fit_ref 1.050
_refine_ls_hydrogen_treatment mixed
_refine_ls_matrix_type full
_refine_ls_number_parameters 332
_refine_ls_number_reflns 5072
_refine_ls_number_restraints 105
_refine_ls_restrained_S_all 1.039
_refine_ls_R_factor_all 0.0425
_refine_ls_R_factor_gt 0.0376
_refine_ls_shift/su_max 0.001
_refine_ls_shift/su_mean 0.000
_refine_ls_structure_factor_coef Fsqd
_refine_ls_weighting_details 'calc w=1/[\s^2^(Fo^2^)+(0.0381P)^2^+0.4122P] where P=(Fo^2^+2Fc^2^)/3'
_refine_ls_weighting_scheme calc
_refine_ls_wR_factor_gt 0.0825
_refine_ls_wR_factor_ref 0.0851
_reflns_number_gt 4594
_reflns_number_total 5072
_reflns_threshold_expression >2sigma
_cod_data_source_file np6b00140_si_001.cif
_cod_data_source_block p212121_a
_cod_depositor_comments
;

2022-05-28
Z value and formula fixed to values more according to usual
chemical conventions.                 miguel
;
_cod_original_formula_sum 'C30 H54 O5'
_cod_original_formula_weight 494.73
_cod_original_formula_moiety '2(C15 H26 O2), H2 O'
_cod_original_formula_units_Z 4
_cod_original_cell_volume 2861.6(5)
_cod_original_sg_symbol_Hall 'P 2ac 2ab '
_cod_original_sg_symbol_H-M 'P 21 21 21    '
_cod_database_code 1553289

loop_
_symmetry_equiv_pos_as_xyz
'x, y, z'
'-x+1/2, -y, z+1/2'
'-x, y+1/2, -z+1/2'
'x+1/2, -y+1/2, -z'

loop_
_atom_site_label
_atom_site_type_symbol
_atom_site_fract_x
_atom_site_fract_y
_atom_site_fract_z
_atom_site_U_iso_or_equiv
_atom_site_adp_type
_atom_site_occupancy
_atom_site_symmetry_multiplicity
_atom_site_calc_flag
_atom_site_refinement_flags
C1 C 0.3271(3) 1.08918(11) 0.53320(6) 0.0223(4) Uani 1 1 d U
C2 C 0.3164(3) 1.01532(11) 0.49910(6) 0.0235(4) Uani 1 1 d U
H2A H 0.1678 0.9942 0.4982 0.028 Uiso 1 1 calc R
H2B H 0.3545 1.0335 0.4665 0.028 Uiso 1 1 calc R
C3 C 0.4666(3) 0.94690(10) 0.51414(6) 0.0219(4) Uani 1 1 d U
H3 H 0.6185 0.9656 0.5110 0.026 Uiso 1 1 calc R
C4 C 0.4401(4) 0.86194(11) 0.49015(6) 0.0304(5) Uani 1 1 d U
H4A H 0.5619 0.8506 0.4686 0.036 Uiso 1 1 calc R
H4B H 0.3057 0.8599 0.4715 0.036 Uiso 1 1 calc R
C5 C 0.4337(4) 0.79827(11) 0.53150(6) 0.0259(4) Uani 1 1 d U
H5A H 0.2859 0.7781 0.5365 0.031 Uiso 1 1 calc R
H5B H 0.5275 0.7510 0.5242 0.031 Uiso 1 1 calc R
C6 C 0.5152(3) 0.84428(10) 0.57641(6) 0.0180(4) Uani 1 1 d U
C7 C 0.4181(3) 0.92831(10) 0.56568(6) 0.0176(4) Uani 1 1 d U
H7 H 0.2602 0.9178 0.5658 0.021 Uiso 1 1 calc R
C8 C 0.4451(3) 0.99787(10) 0.60057(6) 0.0173(4) Uani 1 1 d U
C9 C 0.3415(3) 0.96790(10) 0.64696(6) 0.0211(4) Uani 1 1 d U
H9A H 0.1846 0.9638 0.6425 0.025 Uiso 1 1 calc R
H9B H 0.3692 1.0081 0.6726 0.025 Uiso 1 1 calc R
C10 C 0.4318(3) 0.88323(10) 0.66182(6) 0.0205(4) Uani 1 1 d U
H10A H 0.5846 0.8898 0.6704 0.025 Uiso 1 1 calc R
H10B H 0.3548 0.8645 0.6907 0.025 Uiso 1 1 calc R
C11 C 0.4136(3) 0.81655(10) 0.62343(6) 0.0183(4) Uani 1 1 d U
H11 H 0.2577 0.8072 0.6173 0.022 Uiso 1 1 calc R
C12 C 0.1316(3) 1.14291(12) 0.52647(7) 0.0307(5) Uani 1 1 d U
H12A H 0.0030 1.1126 0.5359 0.046 Uiso 1 1 calc R
H12B H 0.1200 1.1588 0.4929 0.046 Uiso 1 1 calc R
H12C H 0.1453 1.1921 0.5462 0.046 Uiso 1 1 calc R
C13 C 0.5283(3) 1.14004(11) 0.52374(7) 0.0281(4) Uani 1 1 d U
H13A H 0.5460 1.1806 0.5492 0.042 Uiso 1 1 calc R
H13B H 0.5142 1.1682 0.4931 0.042 Uiso 1 1 calc R
H13C H 0.6537 1.1039 0.5229 0.042 Uiso 1 1 calc R
C14 C 0.7605(3) 0.84081(11) 0.57834(6) 0.0235(4) Uani 1 1 d U
H14A H 0.8200 0.8676 0.5500 0.035 Uiso 1 1 calc R
H14B H 0.8072 0.7835 0.5792 0.035 Uiso 1 1 calc R
H14C H 0.8111 0.8691 0.6070 0.035 Uiso 1 1 calc R
C1B C 0.2067(3) 0.27582(11) 0.67457(6) 0.0265(4) Uani 1 1 d U
C2B C 0.3191(3) 0.31976(11) 0.63273(6) 0.0247(4) Uani 1 1 d U
H2B1 H 0.4731 0.3260 0.6403 0.030 Uiso 1 1 calc R
H2B2 H 0.3072 0.2854 0.6038 0.030 Uiso 1 1 calc R
C3B C 0.2241(3) 0.40385(11) 0.62240(6) 0.0206(4) Uani 1 1 d U
H3B H 0.0748 0.3980 0.6099 0.025 Uiso 1 1 calc R
C4B C 0.3544(3) 0.46249(11) 0.59019(6) 0.0243(4) Uani 1 1 d U
H4B1 H 0.2855 0.4676 0.5586 0.029 Uiso 1 1 calc R
H4B2 H 0.5017 0.4415 0.5857 0.029 Uiso 1 1 calc R
C5B C 0.3593(3) 0.54691(10) 0.61579(6) 0.0219(4) Uani 1 1 d U
H5B1 H 0.5049 0.5585 0.6281 0.026 Uiso 1 1 calc R
H5B2 H 0.3179 0.5911 0.5935 0.026 Uiso 1 1 calc R
C6B C 0.1966(3) 0.54120(10) 0.65746(6) 0.0180(4) Uani 1 1 d U
C7B C 0.2222(3) 0.45024(10) 0.66911(6) 0.0165(4) Uani 1 1 d U
H7B H 0.3735 0.4459 0.6806 0.020 Uiso 1 1 calc R
C8B C 0.0933(3) 0.41269(10) 0.70911(6) 0.0185(4) Uani 1 1 d U
C9B C 0.1532(3) 0.46085(10) 0.75370(6) 0.0217(4) Uani 1 1 d U
H9B1 H 0.3028 0.4478 0.7627 0.026 Uiso 1 1 calc R
H9B2 H 0.0591 0.4439 0.7803 0.026 Uiso 1 1 calc R
C10B C 0.1320(3) 0.55403(10) 0.74615(6) 0.0213(4) Uani 1 1 d U
H10C H -0.0212 0.5676 0.7416 0.026 Uiso 1 1 calc R
H10D H 0.1817 0.5825 0.7753 0.026 Uiso 1 1 calc R
C11B C 0.2587(3) 0.58623(10) 0.70353(6) 0.0170(4) Uani 1 1 d U
H11B H 0.4143 0.5760 0.7097 0.020 Uiso 1 1 calc R
C12B C 0.3516(4) 0.20868(11) 0.69378(7) 0.0359(5) Uani 1 1 d U
H12D H 0.4829 0.2332 0.7066 0.054 Uiso 1 1 calc R
H12E H 0.3884 0.1707 0.6680 0.054 Uiso 1 1 calc R
H12F H 0.2771 0.1788 0.7191 0.054 Uiso 1 1 calc R
C13B C -0.0065(4) 0.23867(12) 0.65916(7) 0.0352(5) Uani 1 1 d U
H13D H -0.0887 0.2226 0.6874 0.053 Uiso 1 1 calc R
H13E H 0.0201 0.1904 0.6393 0.053 Uiso 1 1 calc R
H13F H -0.0880 0.2792 0.6409 0.053 Uiso 1 1 calc R
C14B C -0.1496(3) 0.40957(12) 0.70273(6) 0.0256(4) Uani 1 1 d U
H14D H -0.1837 0.4002 0.6691 0.038 Uiso 1 1 calc R
H14E H -0.2124 0.4617 0.7130 0.038 Uiso 1 1 calc R
H14F H -0.2087 0.3649 0.7220 0.038 Uiso 1 1 calc R
C15B C -0.0252(3) 0.56766(11) 0.63993(6) 0.0229(4) Uani 1 1 d U
H15D H -0.1278 0.5646 0.6663 0.034 Uiso 1 1 calc R
H15E H -0.0717 0.5312 0.6142 0.034 Uiso 1 1 calc R
H15F H -0.0181 0.6241 0.6281 0.034 Uiso 1 1 calc R
C15 C 0.6739(3) 1.02743(11) 0.60974(7) 0.0241(4) Uani 1 1 d U
H15A H 0.7573 1.0236 0.5802 0.036 Uiso 1 1 calc R
H15B H 0.7403 0.9932 0.6343 0.036 Uiso 1 1 calc R
H15C H 0.6708 1.0845 0.6205 0.036 Uiso 1 1 calc R
O1 O 0.31233(19) 1.06504(7) 0.58330(4) 0.0213(3) Uani 1 1 d U
O2 O 0.5018(2) 0.74109(7) 0.64089(4) 0.0216(3) Uani 1 1 d U
H2 H 0.6156 0.7508 0.6558 0.032 Uiso 1 1 calc R
O1B O 0.1796(2) 0.33021(7) 0.71565(4) 0.0231(3) Uani 1 1 d U
O2B O 0.2261(2) 0.67278(7) 0.70177(4) 0.0224(3) Uani 1 1 d U
H2B3 H 0.3125 0.6937 0.6823 0.034 Uiso 1 1 calc R
O1S O 0.8654(2) 0.76758(8) 0.69156(5) 0.0292(3) Uani 1 1 d D
H1S H 0.974(3) 0.7368(11) 0.6939(7) 0.035 Uiso 1 1 d D
H2S H 0.855(4) 0.7870(12) 0.7193(5) 0.035 Uiso 1 1 d D

loop_
_atom_site_aniso_label
_atom_site_aniso_U_11
_atom_site_aniso_U_22
_atom_site_aniso_U_33
_atom_site_aniso_U_23
_atom_site_aniso_U_13
_atom_site_aniso_U_12
C1 0.0231(10) 0.0204(9) 0.0236(9) 0.0067(7) -0.0018(8) -0.0014(9)
C2 0.0270(10) 0.0244(10) 0.0190(9) 0.0069(7) -0.0022(8) -0.0032(8)
C3 0.0274(11) 0.0208(9) 0.0173(9) 0.0032(7) 0.0007(8) -0.0014(8)
C4 0.0477(13) 0.0250(10) 0.0184(9) 0.0004(8) -0.0004(9) 0.0007(10)
C5 0.0412(12) 0.0178(9) 0.0188(9) -0.0039(7) -0.0022(9) -0.0010(9)
C6 0.0225(9) 0.0148(9) 0.0168(8) -0.0007(7) 0.0010(8) -0.0017(8)
C7 0.0178(9) 0.0174(9) 0.0175(9) 0.0019(7) -0.0007(7) -0.0027(7)
C8 0.0187(9) 0.0145(8) 0.0187(9) 0.0026(7) -0.0020(7) 0.0029(7)
C9 0.0260(10) 0.0180(9) 0.0191(9) -0.0018(7) 0.0003(8) 0.0026(8)
C10 0.0260(10) 0.0197(9) 0.0159(9) 0.0023(7) 0.0025(8) -0.0001(8)
C11 0.0200(9) 0.0150(9) 0.0200(9) 0.0029(7) -0.0012(7) -0.0005(7)
C12 0.0304(12) 0.0288(11) 0.0329(11) 0.0095(9) -0.0031(9) 0.0055(9)
C13 0.0301(11) 0.0239(10) 0.0302(11) 0.0070(8) -0.0031(9) -0.0052(9)
C14 0.0260(10) 0.0213(9) 0.0232(9) 0.0033(8) 0.0048(8) 0.0037(8)
C1B 0.0317(12) 0.0167(9) 0.0311(10) -0.0050(8) 0.0078(9) -0.0047(8)
C2B 0.0262(11) 0.0212(9) 0.0268(10) -0.0068(8) 0.0051(9) -0.0049(8)
C3B 0.0217(10) 0.0235(9) 0.0167(9) -0.0052(7) 0.0024(8) -0.0024(8)
C4B 0.0270(10) 0.0285(10) 0.0173(9) 0.0001(8) 0.0047(8) -0.0029(9)
C5B 0.0233(10) 0.0224(10) 0.0201(9) 0.0044(7) 0.0030(8) -0.0014(8)
C6B 0.0193(10) 0.0181(9) 0.0165(8) 0.0028(7) 0.0011(7) 0.0001(7)
C7B 0.0130(9) 0.0179(9) 0.0188(8) -0.0009(7) 0.0010(7) -0.0008(7)
C8B 0.0233(10) 0.0133(8) 0.0190(9) 0.0030(7) 0.0045(8) 0.0013(8)
C9B 0.0273(10) 0.0216(9) 0.0161(8) 0.0031(7) 0.0036(8) 0.0010(8)
C10B 0.0269(11) 0.0212(9) 0.0159(9) -0.0008(7) -0.0017(8) 0.0028(8)
C11B 0.0187(9) 0.0126(8) 0.0199(9) 0.0019(7) -0.0014(7) 0.0031(7)
C12B 0.0474(14) 0.0172(10) 0.0432(12) 0.0015(9) 0.0102(11) 0.0022(10)
C13B 0.0384(12) 0.0257(11) 0.0416(12) -0.0081(9) 0.0096(10) -0.0117(10)
C14B 0.0243(10) 0.0262(10) 0.0261(10) -0.0018(8) 0.0083(9) -0.0047(9)
C15B 0.0241(10) 0.0249(10) 0.0198(9) 0.0017(8) -0.0020(8) 0.0036(8)
C15 0.0257(10) 0.0183(9) 0.0282(10) 0.0020(8) -0.0079(9) -0.0030(8)
O1 0.0246(7) 0.0190(6) 0.0204(6) 0.0033(5) -0.0019(6) 0.0034(5)
O2 0.0274(7) 0.0151(6) 0.0223(7) 0.0026(5) -0.0031(6) -0.0018(6)
O1B 0.0312(7) 0.0142(6) 0.0238(6) 0.0027(5) 0.0035(6) -0.0001(6)
O2B 0.0257(7) 0.0146(6) 0.0271(7) 0.0024(5) 0.0033(6) 0.0019(5)
O1S 0.0347(9) 0.0279(8) 0.0251(7) -0.0066(6) -0.0055(7) 0.0133(6)

loop_
_atom_type_symbol
_atom_type_description
_atom_type_scat_dispersion_real
_atom_type_scat_dispersion_imag
_atom_type_scat_source
C C 0.0033 0.0016 'International Tables Vol C Tables 4.2.6.8 and 6.1.1.4'
H H 0.0000 0.0000 'International Tables Vol C Tables 4.2.6.8 and 6.1.1.4'
O O 0.0106 0.0060 'International Tables Vol C Tables 4.2.6.8 and 6.1.1.4'

loop_
_geom_angle_atom_site_label_1
_geom_angle_atom_site_label_2
_geom_angle_atom_site_label_3
_geom_angle
O1 C1 C12 103.01(15)
O1 C1 C13 111.40(14)
C12 C1 C13 108.99(14)
O1 C1 C2 112.55(14)
C12 C1 C2 109.91(16)
C13 C1 C2 110.66(15)
C3 C2 C1 112.09(14)
C3 C2 H2A 109.2
C1 C2 H2A 109.2
C3 C2 H2B 109.2
C1 C2 H2B 109.2
H2A C2 H2B 107.9
C7 C3 C2 106.89(15)
C7 C3 C4 102.42(13)
C2 C3 C4 118.12(15)
C7 C3 H3 109.7
C2 C3 H3 109.7
C4 C3 H3 109.7
C3 C4 C5 106.00(14)
C3 C4 H4A 110.5
C5 C4 H4A 110.5
C3 C4 H4B 110.5
C5 C4 H4B 110.5
H4A C4 H4B 108.7
C6 C5 C4 105.88(14)
C6 C5 H5A 110.6
C4 C5 H5A 110.6
C6 C5 H5B 110.6
C4 C5 H5B 110.6
H5A C5 H5B 108.7
C7 C6 C11 105.68(13)
C7 C6 C14 115.85(15)
C11 C6 C14 111.83(15)
C7 C6 C5 98.29(13)
C11 C6 C5 114.87(14)
C14 C6 C5 109.74(15)
C8 C7 C3 116.64(14)
C8 C7 C6 120.19(14)
C3 C7 C6 106.82(14)
C8 C7 H7 103.7
C3 C7 H7 103.7
C6 C7 H7 103.7
O1 C8 C7 106.66(13)
O1 C8 C15 110.46(14)
C7 C8 C15 116.82(15)
O1 C8 C9 106.43(14)
C7 C8 C9 105.29(13)
C15 C8 C9 110.57(14)
C8 C9 C10 111.10(14)
C8 C9 H9A 109.4
C10 C9 H9A 109.4
C8 C9 H9B 109.4
C10 C9 H9B 109.4
H9A C9 H9B 108.0
C11 C10 C9 114.60(14)
C11 C10 H10A 108.6
C9 C10 H10A 108.6
C11 C10 H10B 108.6
C9 C10 H10B 108.6
H10A C10 H10B 107.6
O2 C11 C6 112.88(14)
O2 C11 C10 109.89(13)
C6 C11 C10 111.37(14)
O2 C11 H11 107.5
C6 C11 H11 107.5
C10 C11 H11 107.5
C1 C12 H12A 109.5
C1 C12 H12B 109.5
H12A C12 H12B 109.5
C1 C12 H12C 109.5
H12A C12 H12C 109.5
H12B C12 H12C 109.5
C1 C13 H13A 109.5
C1 C13 H13B 109.5
H13A C13 H13B 109.5
C1 C13 H13C 109.5
H13A C13 H13C 109.5
H13B C13 H13C 109.5
C6 C14 H14A 109.5
C6 C14 H14B 109.5
H14A C14 H14B 109.5
C6 C14 H14C 109.5
H14A C14 H14C 109.5
H14B C14 H14C 109.5
O1B C1B C12B 103.10(14)
O1B C1B C13B 111.33(15)
C12B C1B C13B 109.46(16)
O1B C1B C2B 111.66(14)
C12B C1B C2B 109.55(16)
C13B C1B C2B 111.41(16)
C3B C2B C1B 112.75(16)
C3B C2B H2B1 109.0
C1B C2B H2B1 109.0
C3B C2B H2B2 109.0
C1B C2B H2B2 109.0
H2B1 C2B H2B2 107.8
C7B C3B C2B 106.80(14)
C7B C3B C4B 101.57(13)
C2B C3B C4B 117.67(15)
C7B C3B H3B 110.1
C2B C3B H3B 110.1
C4B C3B H3B 110.1
C3B C4B C5B 106.79(13)
C3B C4B H4B1 110.4
C5B C4B H4B1 110.4
C3B C4B H4B2 110.4
C5B C4B H4B2 110.4
H4B1 C4B H4B2 108.6
C6B C5B C4B 106.38(14)
C6B C5B H5B1 110.5
C4B C5B H5B1 110.5
C6B C5B H5B2 110.5
C4B C5B H5B2 110.5
H5B1 C5B H5B2 108.6
C7B C6B C15B 115.94(15)
C7B C6B C11B 104.97(13)
C15B C6B C11B 111.33(14)
C7B C6B C5B 98.68(13)
C15B C6B C5B 109.42(14)
C11B C6B C5B 116.10(14)
C8B C7B C3B 116.40(14)
C8B C7B C6B 119.80(14)
C3B C7B C6B 107.55(13)
C8B C7B H7B 103.6
C3B C7B H7B 103.6
C6B C7B H7B 103.6
O1B C8B C7B 105.68(13)
O1B C8B C9B 106.35(13)
C7B C8B C9B 105.67(14)
O1B C8B C14B 110.49(15)
C7B C8B C14B 117.05(15)
C9B C8B C14B 110.92(15)
C8B C9B C10B 112.01(14)
C8B C9B H9B1 109.2
C10B C9B H9B1 109.2
C8B C9B H9B2 109.2
C10B C9B H9B2 109.2
H9B1 C9B H9B2 107.9
C11B C10B C9B 113.75(15)
C11B C10B H10C 108.8
C9B C10B H10C 108.8
C11B C10B H10D 108.8
C9B C10B H10D 108.8
H10C C10B H10D 107.7
O2B C11B C10B 107.08(13)
O2B C11B C6B 114.08(13)
C10B C11B C6B 111.30(14)
O2B C11B H11B 108.1
C10B C11B H11B 108.1
C6B C11B H11B 108.1
C1B C12B H12D 109.5
C1B C12B H12E 109.5
H12D C12B H12E 109.5
C1B C12B H12F 109.5
H12D C12B H12F 109.5
H12E C12B H12F 109.5
C1B C13B H13D 109.5
C1B C13B H13E 109.5
H13D C13B H13E 109.5
C1B C13B H13F 109.5
H13D C13B H13F 109.5
H13E C13B H13F 109.5
C8B C14B H14D 109.5
C8B C14B H14E 109.5
H14D C14B H14E 109.5
C8B C14B H14F 109.5
H14D C14B H14F 109.5
H14E C14B H14F 109.5
C6B C15B H15D 109.5
C6B C15B H15E 109.5
H15D C15B H15E 109.5
C6B C15B H15F 109.5
H15D C15B H15F 109.5
H15E C15B H15F 109.5
C8 C15 H15A 109.5
C8 C15 H15B 109.5
H15A C15 H15B 109.5
C8 C15 H15C 109.5
H15A C15 H15C 109.5
H15B C15 H15C 109.5
C8 O1 C1 119.11(13)
C11 O2 H2 109.5
C8B O1B C1B 120.14(13)
C11B O2B H2B3 109.5
H1S O1S H2S 102(2)

loop_
_geom_bond_atom_site_label_1
_geom_bond_atom_site_label_2
_geom_bond_distance
C1 O1 1.464(2)
C1 C12 1.515(3)
C1 C13 1.529(3)
C1 C2 1.541(3)
C2 C3 1.519(3)
C2 H2A 0.9900
C2 H2B 0.9900
C3 C7 1.509(2)
C3 C4 1.551(2)
C3 H3 1.0000
C4 C5 1.559(2)
C4 H4A 0.9900
C4 H4B 0.9900
C5 C6 1.553(2)
C5 H5A 0.9900
C5 H5B 0.9900
C6 C7 1.530(2)
C6 C11 1.533(2)
C6 C14 1.533(3)
C7 C8 1.509(2)
C7 H7 1.0000
C8 O1 1.458(2)
C8 C15 1.529(3)
C8 C9 1.534(2)
C9 C10 1.550(2)
C9 H9A 0.9900
C9 H9B 0.9900
C10 C11 1.536(2)
C10 H10A 0.9900
C10 H10B 0.9900
C11 O2 1.436(2)
C11 H11 1.0000
C12 H12A 0.9800
C12 H12B 0.9800
C12 H12C 0.9800
C13 H13A 0.9800
C13 H13B 0.9800
C13 H13C 0.9800
C14 H14A 0.9800
C14 H14B 0.9800
C14 H14C 0.9800
C1B O1B 1.465(2)
C1B C12B 1.520(3)
C1B C13B 1.525(3)
C1B C2B 1.545(3)
C2B C3B 1.523(3)
C2B H2B1 0.9900
C2B H2B2 0.9900
C3B C7B 1.514(2)
C3B C4B 1.548(2)
C3B H3B 1.0000
C4B C5B 1.555(2)
C4B H4B1 0.9900
C4B H4B2 0.9900
C5B C6B 1.552(2)
C5B H5B1 0.9900
C5B H5B2 0.9900
C6B C7B 1.529(2)
C6B C15B 1.531(2)
C6B C11B 1.538(2)
C7B C8B 1.512(2)
C7B H7B 1.0000
C8B O1B 1.462(2)
C8B C9B 1.525(2)
C8B C14B 1.528(3)
C9B C10B 1.542(2)
C9B H9B1 0.9900
C9B H9B2 0.9900
C10B C11B 1.528(2)
C10B H10C 0.9900
C10B H10D 0.9900
C11B O2B 1.4287(19)
C11B H11B 1.0000
C12B H12D 0.9800
C12B H12E 0.9800
C12B H12F 0.9800
C13B H13D 0.9800
C13B H13E 0.9800
C13B H13F 0.9800
C14B H14D 0.9800
C14B H14E 0.9800
C14B H14F 0.9800
C15B H15D 0.9800
C15B H15E 0.9800
C15B H15F 0.9800
C15 H15A 0.9800
C15 H15B 0.9800
C15 H15C 0.9800
O2 H2 0.8400
O2B H2B3 0.8400
O1S H1S 0.844(13)
O1S H2S 0.844(13)
